data_7205225
loop_
_publ_author_name
'Karmakar, Anirban'
'Goldberg, Israel'

_publ_section_title
;
 Coordination polymers of flexible tetracarboxylic acids with metal
 ions. II. Supramolecular assemblies of 5,5&#x2032;-methylene- and
 5,5&#x2032;-(ethane-1,2-diyl)-bis(oxy)diisophthalic acid ligands with
 d-transition metals
;
_journal_issue 1
_journal_name_full CrystEngComm
_journal_page_first 350
_journal_paper_doi 10.1039/c0ce00268b
_journal_volume 13
_journal_year 2011
_chemical_formula_moiety 'C17 H8 Co2 O12'
_chemical_formula_sum 'C17 H8 Co2 O12'
_chemical_formula_weight 522.09
_chemical_name_systematic
;
?
;
_space_group_IT_number 2
_symmetry_cell_setting triclinic
_symmetry_space_group_name_Hall '-P 1'
_symmetry_space_group_name_H-M 'P -1'
_atom_sites_solution_hydrogens geom
_atom_sites_solution_primary direct
_atom_sites_solution_secondary difmap
_audit_creation_method SHELXL-97
_cell_angle_alpha 112.663(3)
_cell_angle_beta 104.574(3)
_cell_angle_gamma 94.7960(17)
_cell_formula_units_Z 2
_cell_length_a 10.2067(4)
_cell_length_b 11.1297(6)
_cell_length_c 13.9251(5)
_cell_measurement_reflns_used 5094
_cell_measurement_temperature 110(2)
_cell_measurement_theta_max 27.20
_cell_measurement_theta_min 2.61
_cell_volume 1383.57(11)
_computing_cell_refinement Denzo
_computing_data_collection 'Collect, Nonius B.V.'
_computing_data_reduction 'Denzo & Scalepack'
_computing_structure_refinement 'SHELXL-97 (Sheldrick, 1997)'
_computing_structure_solution SIR-97
_diffrn_ambient_temperature 110(2)
_diffrn_detector_area_resol_mean 12.8
_diffrn_measured_fraction_theta_full 0.960
_diffrn_measured_fraction_theta_max 0.960
_diffrn_measurement_device_type 'Nonius KappaCCD'
_diffrn_measurement_method '1 deg. \f and \w scans'
_diffrn_radiation_monochromator graphite
_diffrn_radiation_source 'fine-focus sealed tube'
_diffrn_radiation_type MoK\a
_diffrn_radiation_wavelength 0.71073
_diffrn_reflns_av_R_equivalents 0.0660
_diffrn_reflns_av_sigmaI/netI 0.1030
_diffrn_reflns_limit_h_max 13
_diffrn_reflns_limit_h_min 0
_diffrn_reflns_limit_k_max 14
_diffrn_reflns_limit_k_min -14
_diffrn_reflns_limit_l_max 16
_diffrn_reflns_limit_l_min -17
_diffrn_reflns_number 16280
_diffrn_reflns_theta_full 27.20
_diffrn_reflns_theta_max 27.20
_diffrn_reflns_theta_min 2.61
_diffrn_standards_number 0
_exptl_absorpt_coefficient_mu 1.245
_exptl_absorpt_correction_T_max 0.8856
_exptl_absorpt_correction_T_min 0.7065
_exptl_absorpt_correction_type multi-scan
_exptl_absorpt_process_details 'Blessing, 1995'
_exptl_crystal_colour pink
_exptl_crystal_density_diffrn 1.253
_exptl_crystal_density_method 'not measured'
_exptl_crystal_description plates
_exptl_crystal_F_000 520
_exptl_crystal_size_max 0.30
_exptl_crystal_size_mid 0.20
_exptl_crystal_size_min 0.10
_platon_squeeze_details
;
;
_refine_diff_density_max 0.645
_refine_diff_density_min -0.626
_refine_diff_density_rms 0.098
_refine_ls_extinction_method none
_refine_ls_goodness_of_fit_ref 0.964
_refine_ls_hydrogen_treatment constr
_refine_ls_matrix_type full
_refine_ls_number_parameters 280
_refine_ls_number_reflns 5917
_refine_ls_number_restraints 0
_refine_ls_restrained_S_all 0.964
_refine_ls_R_factor_all 0.0820
_refine_ls_R_factor_gt 0.0486
_refine_ls_shift/su_max 0.000
_refine_ls_shift/su_mean 0.000
_refine_ls_structure_factor_coef Fsqd
_refine_ls_weighting_details 'calc w=1/[\s^2^(Fo^2^)+(0.0489P)^2^+0.0000P] where P=(Fo^2^+2Fc^2^)/3'
_refine_ls_weighting_scheme calc
_refine_ls_wR_factor_gt 0.1101
_refine_ls_wR_factor_ref 0.1162
_reflns_number_gt 3463
_reflns_number_total 5917
_reflns_threshold_expression >2sigma(I)
_cod_data_source_file C0CE00268B.TXT
_cod_data_source_block 4
_cod_original_cell_volume 1383.57(10)
_cod_database_code 7205225

loop_
_symmetry_equiv_pos_as_xyz
'x, y, z'
'-x, -y, -z'

loop_
_atom_site_label
_atom_site_type_symbol
_atom_site_fract_x
_atom_site_fract_y
_atom_site_fract_z
_atom_site_U_iso_or_equiv
_atom_site_adp_type
_atom_site_occupancy
_atom_site_symmetry_multiplicity
_atom_site_calc_flag
_atom_site_refinement_flags
_atom_site_disorder_assembly
_atom_site_disorder_group
Co1 Co 0.50570(5) -0.13633(5) -0.49098(4) 0.02417(15) Uani 1 1 d . . .
Co2 Co 0.38618(5) 0.07824(5) -0.30240(4) 0.02200(15) Uani 1 1 d . . .
O3 O 0.6695(2) -0.0370(3) -0.34347(19) 0.0283(6) Uani 1 1 d . . .
O4 O 0.5940(3) 0.1212(3) -0.22402(19) 0.0307(6) Uani 1 1 d . . .
C5 C 0.6877(4) 0.0691(4) -0.2578(3) 0.0281(9) Uani 1 1 d . . .
C6 C 0.8345(4) 0.1379(4) -0.1914(3) 0.0269(9) Uani 1 1 d . . .
C7 C 0.9415(4) 0.1016(4) -0.2348(3) 0.0276(9) Uani 1 1 d . . .
H7 H 0.9215 0.0333 -0.3065 0.033 Uiso 1 1 calc R . .
C8 C 1.0771(4) 0.1651(4) -0.1736(3) 0.0271(9) Uani 1 1 d . . .
C9 C 1.1927(4) 0.1284(4) -0.2210(3) 0.0256(9) Uani 1 1 d . . .
O10 O 1.3145(2) 0.1553(2) -0.15888(18) 0.0256(6) Uani 1 1 d . . .
O11 O 1.1633(3) 0.0693(3) -0.32451(18) 0.0307(6) Uani 1 1 d . . .
C12 C 1.1072(4) 0.2671(4) -0.0687(3) 0.0247(8) Uani 1 1 d . . .
H12 H 1.2001 0.3093 -0.0257 0.030 Uiso 1 1 calc R . .
C13 C 0.9990(4) 0.3055(4) -0.0286(3) 0.0250(8) Uani 1 1 d . . .
C14 C 0.8623(4) 0.2421(4) -0.0881(3) 0.0268(9) Uani 1 1 d . . .
H14 H 0.7894 0.2692 -0.0592 0.032 Uiso 1 1 calc R . .
O15 O 1.0401(3) 0.4127(2) 0.07443(18) 0.0283(6) Uani 1 1 d . . .
C16 C 0.9353(4) 0.4603(4) 0.1195(3) 0.0295(9) Uani 1 1 d . . .
H16A H 0.8595 0.4700 0.0643 0.035 Uiso 1 1 calc R . .
H16B H 0.9729 0.5477 0.1831 0.035 Uiso 1 1 calc R . .
O17 O 0.8865(3) 0.3626(3) 0.15274(19) 0.0307(6) Uani 1 1 d . . .
C18 C 0.7997(4) 0.3972(4) 0.2172(3) 0.0244(8) Uani 1 1 d . . .
C19 C 0.7595(4) 0.3014(4) 0.2499(3) 0.0248(8) Uani 1 1 d . . .
H19 H 0.7889 0.2191 0.2260 0.030 Uiso 1 1 calc R . .
C20 C 0.6762(3) 0.3250(3) 0.3175(3) 0.0202(8) Uani 1 1 d . . .
C21 C 0.6290(4) 0.2189(4) 0.3494(3) 0.0255(8) Uani 1 1 d . . .
O22 O 0.5787(3) 0.2531(3) 0.42769(19) 0.0306(6) Uani 1 1 d . . .
O23 O 0.6436(3) 0.1036(2) 0.29532(19) 0.0306(6) Uani 1 1 d . . .
C24 C 0.6373(4) 0.4481(4) 0.3539(3) 0.0230(8) Uani 1 1 d . . .
H24 H 0.5842 0.4674 0.4031 0.028 Uiso 1 1 calc R . .
C25 C 0.6758(4) 0.5424(4) 0.3187(3) 0.0229(8) Uani 1 1 d . . .
C26 C 0.6277(4) 0.6718(4) 0.3532(3) 0.0230(8) Uani 1 1 d . . .
O27 O 0.6137(3) 0.7192(2) 0.44884(18) 0.0280(6) Uani 1 1 d . . .
O28 O 0.6055(3) 0.7264(3) 0.28907(19) 0.0304(6) Uani 1 1 d . . .
C29 C 0.7555(4) 0.5167(4) 0.2480(3) 0.0238(8) Uani 1 1 d . . .
H29 H 0.7791 0.5797 0.2215 0.029 Uiso 1 1 calc R . .
O30 O 0.3932(3) 0.0105(2) -0.45646(17) 0.0240(6) Uani 1 1 d . . .
O31 O 0.3313(3) -0.2497(3) -0.6380(2) 0.0383(7) Uani 1 1 d . . .

loop_
_atom_site_aniso_label
_atom_site_aniso_U_11
_atom_site_aniso_U_22
_atom_site_aniso_U_33
_atom_site_aniso_U_23
_atom_site_aniso_U_13
_atom_site_aniso_U_12
Co1 0.0297(3) 0.0237(3) 0.0263(3) 0.0107(2) 0.0190(2) 0.0098(2)
Co2 0.0243(3) 0.0231(3) 0.0240(3) 0.0101(2) 0.0154(2) 0.0076(2)
O3 0.0237(14) 0.0315(16) 0.0321(14) 0.0111(12) 0.0146(11) 0.0098(12)
O4 0.0248(14) 0.0375(16) 0.0318(14) 0.0099(12) 0.0180(11) 0.0109(13)
C5 0.032(2) 0.030(2) 0.029(2) 0.0143(17) 0.0165(17) 0.0088(18)
C6 0.023(2) 0.031(2) 0.029(2) 0.0112(17) 0.0149(16) 0.0063(17)
C7 0.023(2) 0.029(2) 0.0302(19) 0.0075(16) 0.0155(16) 0.0085(17)
C8 0.032(2) 0.029(2) 0.0258(19) 0.0099(17) 0.0194(16) 0.0095(18)
C9 0.026(2) 0.024(2) 0.030(2) 0.0091(17) 0.0164(17) 0.0053(17)
O10 0.0224(15) 0.0288(15) 0.0278(13) 0.0098(11) 0.0142(11) 0.0070(12)
O11 0.0304(15) 0.0342(16) 0.0223(14) 0.0028(11) 0.0138(11) 0.0083(12)
C12 0.026(2) 0.024(2) 0.0275(19) 0.0100(16) 0.0155(15) 0.0059(16)
C13 0.033(2) 0.020(2) 0.0246(19) 0.0068(15) 0.0182(16) 0.0073(17)
C14 0.025(2) 0.030(2) 0.033(2) 0.0138(17) 0.0194(16) 0.0057(17)
O15 0.0323(15) 0.0293(15) 0.0264(13) 0.0068(11) 0.0216(11) 0.0083(12)
C16 0.042(3) 0.025(2) 0.033(2) 0.0119(17) 0.0279(18) 0.0137(19)
O17 0.0436(17) 0.0259(15) 0.0401(14) 0.0173(12) 0.0334(13) 0.0164(13)
C18 0.028(2) 0.028(2) 0.0201(18) 0.0071(15) 0.0179(15) 0.0075(17)
C19 0.026(2) 0.025(2) 0.0240(18) 0.0087(16) 0.0117(15) 0.0074(17)
C20 0.0198(19) 0.021(2) 0.0217(17) 0.0086(15) 0.0101(14) 0.0070(16)
C21 0.021(2) 0.031(2) 0.031(2) 0.0156(17) 0.0146(16) 0.0093(17)
O22 0.0405(17) 0.0284(15) 0.0308(14) 0.0121(11) 0.0240(12) 0.0082(13)
O23 0.0457(17) 0.0218(15) 0.0354(14) 0.0122(12) 0.0286(12) 0.0134(13)
C24 0.028(2) 0.025(2) 0.0226(18) 0.0097(15) 0.0184(15) 0.0078(17)
C25 0.029(2) 0.023(2) 0.0257(18) 0.0135(15) 0.0159(15) 0.0136(17)
C26 0.020(2) 0.021(2) 0.035(2) 0.0152(16) 0.0140(16) 0.0057(16)
O27 0.0381(16) 0.0276(15) 0.0290(13) 0.0142(11) 0.0218(11) 0.0154(13)
O28 0.0444(17) 0.0283(16) 0.0324(14) 0.0176(12) 0.0236(12) 0.0176(13)
C29 0.027(2) 0.026(2) 0.0239(18) 0.0108(16) 0.0165(15) 0.0096(17)
O30 0.0320(15) 0.0227(14) 0.0268(13) 0.0131(11) 0.0183(11) 0.0127(12)
O31 0.0372(17) 0.0408(18) 0.0391(15) 0.0192(13) 0.0123(12) 0.0060(14)

loop_
_atom_type_symbol
_atom_type_description
_atom_type_scat_dispersion_real
_atom_type_scat_dispersion_imag
_atom_type_scat_source
C C 0.0033 0.0016 'International Tables Vol C Tables 4.2.6.8 and 6.1.1.4'
H H 0.0000 0.0000 'International Tables Vol C Tables 4.2.6.8 and 6.1.1.4'
Co Co 0.3494 0.9721 'International Tables Vol C Tables 4.2.6.8 and 6.1.1.4'
O O 0.0106 0.0060 'International Tables Vol C Tables 4.2.6.8 and 6.1.1.4'

loop_
_geom_angle_atom_site_label_1
_geom_angle_atom_site_label_2
_geom_angle_atom_site_label_3
_geom_angle
_geom_angle_site_symmetry_1
_geom_angle_site_symmetry_3
_geom_angle_publ_flag
O30 Co1 O27 169.94(9) . 1_544 ?
O30 Co1 O22 99.14(10) . 2_655 ?
O27 Co1 O22 88.58(10) 1_544 2_655 ?
O30 Co1 O3 94.72(9) . . ?
O27 Co1 O3 91.57(10) 1_544 . ?
O22 Co1 O3 91.02(10) 2_655 . ?
O30 Co1 O30 81.93(10) . 2_654 ?
O27 Co1 O30 90.93(9) 1_544 2_654 ?
O22 Co1 O30 175.11(10) 2_655 2_654 ?
O3 Co1 O30 84.14(9) . 2_654 ?
O30 Co1 O31 86.57(10) . . ?
O27 Co1 O31 87.77(10) 1_544 . ?
O22 Co1 O31 84.42(10) 2_655 . ?
O3 Co1 O31 175.40(10) . . ?
O30 Co1 O31 100.42(10) 2_654 . ?
O30 Co2 O4 98.15(10) . . ?
O30 Co2 O23 97.30(9) . 2_655 ?
O4 Co2 O23 93.66(11) . 2_655 ?
O30 Co2 O28 91.96(9) . 2_665 ?
O4 Co2 O28 90.51(11) . 2_665 ?
O23 Co2 O28 169.19(9) 2_655 2_665 ?
O30 Co2 O10 162.44(10) . 1_455 ?
O4 Co2 O10 98.72(9) . 1_455 ?
O23 Co2 O10 86.46(9) 2_655 1_455 ?
O28 Co2 O10 83.05(9) 2_665 1_455 ?
O30 Co2 O11 102.60(9) . 1_455 ?
O4 Co2 O11 159.05(9) . 1_455 ?
O23 Co2 O11 86.57(10) 2_655 1_455 ?
O28 Co2 O11 85.98(10) 2_665 1_455 ?
O10 Co2 O11 60.37(9) 1_455 1_455 ?
O30 Co2 C9 132.71(11) . 1_455 ?
O4 Co2 C9 128.67(11) . 1_455 ?
O23 Co2 C9 87.11(11) 2_655 1_455 ?
O28 Co2 C9 82.51(11) 2_665 1_455 ?
O10 Co2 C9 30.02(10) 1_455 1_455 ?
O11 Co2 C9 30.38(10) 1_455 1_455 ?
C5 O3 Co1 133.4(2) . . ?
C5 O4 Co2 129.1(2) . . ?
O4 C5 O3 125.9(4) . . ?
O4 C5 C6 117.3(3) . . ?
O3 C5 C6 116.8(3) . . ?
C7 C6 C14 120.3(3) . . ?
C7 C6 C5 120.0(3) . . ?
C14 C6 C5 119.6(3) . . ?
C8 C7 C6 120.1(3) . . ?
C8 C7 H7 120.0 . . ?
C6 C7 H7 120.0 . . ?
C7 C8 C12 120.3(3) . . ?
C7 C8 C9 120.3(3) . . ?
C12 C8 C9 119.4(3) . . ?
O10 C9 O11 121.7(3) . . ?
O10 C9 C8 120.1(3) . . ?
O11 C9 C8 118.2(3) . . ?
O10 C9 Co2 60.47(17) . 1_655 ?
O11 C9 Co2 61.32(18) . 1_655 ?
C8 C9 Co2 176.8(3) . 1_655 ?
C9 O10 Co2 89.51(19) . 1_655 ?
C9 O11 Co2 88.3(2) . 1_655 ?
C13 C12 C8 118.8(4) . . ?
C13 C12 H12 120.6 . . ?
C8 C12 H12 120.6 . . ?
C12 C13 C14 121.8(3) . . ?
C12 C13 O15 114.1(3) . . ?
C14 C13 O15 124.1(3) . . ?
C13 C14 C6 118.6(3) . . ?
C13 C14 H14 120.7 . . ?
C6 C14 H14 120.7 . . ?
C13 O15 C16 117.5(3) . . ?
O15 C16 O17 105.5(3) . . ?
O15 C16 H16A 110.6 . . ?
O17 C16 H16A 110.6 . . ?
O15 C16 H16B 110.6 . . ?
O17 C16 H16B 110.6 . . ?
H16A C16 H16B 108.8 . . ?
C18 O17 C16 116.7(3) . . ?
C19 C18 C29 121.4(3) . . ?
C19 C18 O17 114.3(3) . . ?
C29 C18 O17 124.3(3) . . ?
C18 C19 C20 120.2(3) . . ?
C18 C19 H19 119.9 . . ?
C20 C19 H19 119.9 . . ?
C19 C20 C24 118.8(3) . . ?
C19 C20 C21 119.9(3) . . ?
C24 C20 C21 121.2(3) . . ?
O23 C21 O22 126.1(4) . . ?
O23 C21 C20 116.5(3) . . ?
O22 C21 C20 117.3(3) . . ?
C21 O22 Co1 129.1(2) . 2_655 ?
C21 O23 Co2 136.1(2) . 2_655 ?
C25 C24 C20 120.4(3) . . ?
C25 C24 H24 119.8 . . ?
C20 C24 H24 119.8 . . ?
C24 C25 C29 120.6(3) . . ?
C24 C25 C26 120.2(3) . . ?
C29 C25 C26 119.1(3) . . ?
O28 C26 O27 124.5(3) . . ?
O28 C26 C25 119.1(3) . . ?
O27 C26 C25 116.5(3) . . ?
C26 O27 Co1 127.3(2) . 1_566 ?
C26 O28 Co2 136.7(2) . 2_665 ?
C18 C29 C25 118.5(3) . . ?
C18 C29 H29 120.8 . . ?
C25 C29 H29 120.8 . . ?
Co2 O30 Co1 112.38(11) . . ?
Co2 O30 Co1 120.60(12) . 2_654 ?
Co1 O30 Co1 98.07(10) . 2_654 ?

loop_
_geom_bond_atom_site_label_1
_geom_bond_atom_site_label_2
_geom_bond_distance
_geom_bond_site_symmetry_2
_geom_bond_publ_flag
Co1 O30 2.051(2) . ?
Co1 O27 2.056(2) 1_544 ?
Co1 O22 2.071(3) 2_655 ?
Co1 O3 2.110(2) . ?
Co1 O30 2.119(2) 2_654 ?
Co1 O31 2.180(3) . ?
Co2 O30 2.004(2) . ?
Co2 O4 2.045(3) . ?
Co2 O23 2.065(3) 2_655 ?
Co2 O28 2.102(3) 2_665 ?
Co2 O10 2.187(2) 1_455 ?
Co2 O11 2.206(3) 1_455 ?
Co2 C9 2.514(4) 1_455 ?
O3 C5 1.272(4) . ?
O4 C5 1.258(4) . ?
C5 C6 1.500(5) . ?
C6 C7 1.392(5) . ?
C6 C14 1.396(5) . ?
C7 C8 1.385(5) . ?
C7 H7 0.9500 . ?
C8 C12 1.398(5) . ?
C8 C9 1.503(5) . ?
C9 O10 1.258(4) . ?
C9 O11 1.272(4) . ?
C9 Co2 2.514(4) 1_655 ?
O10 Co2 2.187(2) 1_655 ?
O11 Co2 2.206(3) 1_655 ?
C12 C13 1.385(5) . ?
C12 H12 0.9500 . ?
C13 C14 1.391(5) . ?
C13 O15 1.397(4) . ?
C14 H14 0.9500 . ?
O15 C16 1.412(4) . ?
C16 O17 1.435(4) . ?
C16 H16A 0.9900 . ?
C16 H16B 0.9900 . ?
O17 C18 1.390(4) . ?
C18 C19 1.380(5) . ?
C18 C29 1.383(5) . ?
C19 C20 1.389(5) . ?
C19 H19 0.9500 . ?
C20 C24 1.396(5) . ?
C20 C21 1.497(5) . ?
C21 O23 1.257(4) . ?
C21 O22 1.262(4) . ?
O22 Co1 2.071(3) 2_655 ?
O23 Co2 2.065(3) 2_655 ?
C24 C25 1.386(5) . ?
C24 H24 0.9500 . ?
C25 C29 1.392(5) . ?
C25 C26 1.499(5) . ?
C26 O28 1.249(4) . ?
C26 O27 1.280(4) . ?
O27 Co1 2.056(2) 1_566 ?
O28 Co2 2.102(3) 2_665 ?
C29 H29 0.9500 . ?
O30 Co1 2.119(2) 2_654 ?

loop_
_platon_squeeze_void_nr
_platon_squeeze_void_average_x
_platon_squeeze_void_average_y
_platon_squeeze_void_average_z
_platon_squeeze_void_volume
_platon_squeeze_void_count_electrons
_platon_squeeze_void_content
1 -0.020 -0.017 -0.012 607 232 ' '
